data_4314323
loop_
_publ_author_name
'John L. Bear'
'Wei-Zhong Chen'
'Boacheng Han'
'Shurong Huang'
'Li-Lun Wang'
'Antoine Thuriere'
'Eric Van Caemelbecke'
'Karl M. Kadish'
'Tong Ren'

_publ_contact_author_address
; Department of Chemistry
     University of Miami
     PO BOX 249118
     Coral Gables, FL 33124-0431
     USA
;
_publ_contact_author_email tren@miami.edu
_publ_contact_author_fax '(305) 284-1880'
_publ_contact_author_name 'Dr. Ren, Tong'
_publ_contact_author_phone '(305) 284-6617'
_publ_section_title
;
 Cyanide Adducts on the Diruthenium Core of [Ru2(L)4]+ (L = ap, CH3ap,
 Fap, or F3ap). Electronic Properties and Binding Modes of the Bridging
 Ligand
;
_journal_name_full 'Inorganic Chemistry'
_journal_page_first 6230
_journal_page_last 6240
_journal_paper_doi 10.1021/ic030195m
_journal_volume 42
_journal_year 2003
_chemical_formula_sum 'C48 H42 Cl2 N10 O Ru2'
_chemical_formula_weight 1047.96
_chemical_name_systematic
;
    ?
;
_space_group_IT_number 2
_symmetry_cell_setting triclinic
_symmetry_space_group_name_Hall '-P 1'
_symmetry_space_group_name_H-M 'P -1'
_atom_sites_solution_hydrogens geom
_atom_sites_solution_primary direct
_atom_sites_solution_secondary difmap
_audit_creation_method SHELXL-97
_cell_angle_alpha 73.140(4)
_cell_angle_beta 89.864(4)
_cell_angle_gamma 89.870(5)
_cell_formula_units_Z 4
_cell_length_a 16.378(4)
_cell_length_b 16.456(4)
_cell_length_c 17.651(4)
_cell_measurement_reflns_used 2185
_cell_measurement_temperature 293(2)
_cell_measurement_theta_max 23.283
_cell_measurement_theta_min 2.411
_cell_volume 4552.7(19)
_computing_cell_refinement 'Bruker SMART'
_computing_data_collection 'Bruker SMART'
_computing_data_reduction 'Bruker SHELXTL'
_computing_molecular_graphics 'Bruker SHELXTL'
_computing_publication_material 'Bruker SHELXTL'
_computing_structure_refinement 'SHELXL-97 (Sheldrick, 1997)'
_computing_structure_solution 'SHELXS-97 (Sheldrick, 1990)'
_diffrn_ambient_temperature 300(2)
_diffrn_measured_fraction_theta_full 0.988
_diffrn_measured_fraction_theta_max 0.988
_diffrn_measurement_device_type 'CCD area detector'
_diffrn_measurement_method 'phi and omega scans'
_diffrn_radiation_monochromator graphite
_diffrn_radiation_source 'fine-focus sealed tube'
_diffrn_radiation_type MoK\a
_diffrn_radiation_wavelength 0.71073
_diffrn_reflns_av_R_equivalents 0.0291
_diffrn_reflns_av_sigmaI/netI 0.0812
_diffrn_reflns_limit_h_max 19
_diffrn_reflns_limit_h_min -15
_diffrn_reflns_limit_k_max 19
_diffrn_reflns_limit_k_min -16
_diffrn_reflns_limit_l_max 20
_diffrn_reflns_limit_l_min -20
_diffrn_reflns_number 23995
_diffrn_reflns_theta_full 25.00
_diffrn_reflns_theta_max 25.00
_diffrn_reflns_theta_min 1.49
_exptl_absorpt_coefficient_mu 0.830
_exptl_absorpt_correction_T_max 1.0
_exptl_absorpt_correction_T_min 0.860206
_exptl_absorpt_correction_type empirical
_exptl_absorpt_process_details
;
     SADABS, Absorption corrections using Bruker CCD based on the method of
     Bob Blessing.  Acta Cryst. 1995, A51, 33
;
_exptl_crystal_colour Dark
_exptl_crystal_density_diffrn 1.529
_exptl_crystal_density_method 'not measured'
_exptl_crystal_description Block
_exptl_crystal_F_000 2120
_exptl_crystal_size_max 0.25
_exptl_crystal_size_mid 0.21
_exptl_crystal_size_min 0.05
_refine_diff_density_max 0.833
_refine_diff_density_min -0.856
_refine_diff_density_rms 0.089
_refine_ls_extinction_method none
_refine_ls_goodness_of_fit_ref 1.007
_refine_ls_hydrogen_treatment mixed
_refine_ls_matrix_type full
_refine_ls_number_parameters 1049
_refine_ls_number_reflns 15868
_refine_ls_number_restraints 4
_refine_ls_restrained_S_all 4.301
_refine_ls_R_factor_all 0.1064
_refine_ls_R_factor_gt 0.0532
_refine_ls_shift/su_max 0.001
_refine_ls_shift/su_mean 0.000
_refine_ls_structure_factor_coef Fsqd
_refine_ls_weighting_details 'calc w=1/[\s^2^(Fo^2^)+(0.0720P)^2^+0.0000P] where P=(Fo^2^+2Fc^2^)/3'
_refine_ls_weighting_scheme calc
_refine_ls_wR_factor_gt 0.1315
_refine_ls_wR_factor_ref 0.1507
_reflns_number_gt 9391
_reflns_number_total 15868
_reflns_threshold_expression >2sigma(I)
_cod_data_source_file ic030195m_3.cif
_cod_data_source_block um279
_cod_depositor_comments
;
The following automatic conversions were performed:

'_symmetry_cell_setting' value 'Triclinic' changed to 'triclinic'
according to the built-in table from CIF Core dictionary named
'cif_core.dic' version 2.4.1 from 2010-06-29.

Automatic conversion script
Id: cif_fix_values 1646 2011-03-28 12:23:43Z adriana 
;
_cod_original_cell_volume 4552.7(17)
_cod_database_code 4314323

loop_
_symmetry_equiv_pos_as_xyz
'x, y, z'
'-x, -y, -z'

loop_
_atom_site_label
_atom_site_type_symbol
_atom_site_fract_x
_atom_site_fract_y
_atom_site_fract_z
_atom_site_U_iso_or_equiv
_atom_site_adp_type
_atom_site_occupancy
_atom_site_symmetry_multiplicity
_atom_site_calc_flag
_atom_site_refinement_flags
_atom_site_disorder_assembly
_atom_site_disorder_group
Ru1 Ru 0.54799(15) 0.69487(15) 0.21718(16) 0.0541(7) Uani 1 1 d . . .
Ru2 Ru 0.46784(13) 0.78109(14) 0.28263(14) 0.0429(6) Uani 1 1 d . . .
N1 N 0.6606(18) 0.6022(19) 0.1209(18) 0.080(9) Uani 1 1 d . . .
N2 N 0.366(2) 0.870(2) 0.387(2) 0.109(12) Uani 1 1 d . . .
N3 N 0.4519(14) 0.6173(14) 0.2250(14) 0.049(6) Uani 1 1 d . . .
N4 N 0.3990(14) 0.6689(14) 0.3261(14) 0.047(6) Uani 1 1 d . . .
N5 N 0.5875(14) 0.6271(14) 0.3265(13) 0.047(6) Uani 1 1 d . . .
N6 N 0.5551(13) 0.7428(14) 0.3729(13) 0.047(6) Uani 1 1 d . . .
N7 N 0.6367(13) 0.7866(13) 0.2094(14) 0.048(6) Uani 1 1 d . . .
N8 N 0.5407(13) 0.8827(13) 0.2317(13) 0.046(6) Uani 1 1 d . . .
N9 N 0.4966(13) 0.7776(14) 0.1123(14) 0.049(6) Uani 1 1 d . . .
N10 N 0.3902(13) 0.8143(13) 0.1866(14) 0.047(6) Uani 1 1 d . . .
C1 C 0.6183(19) 0.638(2) 0.1541(19) 0.058(8) Uani 1 1 d . . .
C2 C 0.403(2) 0.838(2) 0.350(2) 0.072(10) Uani 1 1 d . . .
C3 C 0.3947(16) 0.6111(17) 0.2828(17) 0.045(7) Uani 1 1 d . . .
C4 C 0.3351(18) 0.5455(19) 0.3030(19) 0.058(8) Uani 1 1 d . . .
H4A H 0.3302 0.5088 0.2719 0.070 Uiso 1 1 calc R . .
C5 C 0.286(2) 0.535(2) 0.366(2) 0.069(9) Uani 1 1 d . . .
H5A H 0.2469 0.4921 0.3788 0.082 Uiso 1 1 calc R . .
C6 C 0.293(2) 0.591(2) 0.414(2) 0.072(10) Uani 1 1 d . . .
H6A H 0.2613 0.5848 0.4585 0.087 Uiso 1 1 calc R . .
C7 C 0.3496(19) 0.6554(19) 0.3907(19) 0.060(8) Uani 1 1 d . . .
H7A H 0.3543 0.6923 0.4216 0.072 Uiso 1 1 calc R . .
C8 C 0.4383(18) 0.5695(18) 0.1701(17) 0.051(7) Uani 1 1 d . . .
C9 C 0.486(2) 0.500(2) 0.172(2) 0.070(9) Uani 1 1 d . . .
H9A H 0.5265 0.4823 0.2103 0.084 Uiso 1 1 calc R . .
C10 C 0.475(2) 0.456(2) 0.117(3) 0.083(11) Uani 1 1 d . . .
H10A H 0.5075 0.4090 0.1179 0.099 Uiso 1 1 calc R . .
C11 C 0.414(3) 0.481(3) 0.060(2) 0.082(12) Uani 1 1 d . . .
H11A H 0.4059 0.4505 0.0232 0.099 Uiso 1 1 calc R . .
C12 C 0.6189(16) 0.8686(17) 0.2081(16) 0.045(7) Uani 1 1 d . . .
C13 C 0.5957(16) 0.6665(17) 0.3844(16) 0.046(7) Uani 1 1 d . . .
C14 C 0.6734(17) 0.9382(17) 0.1817(17) 0.051(7) Uani 1 1 d . . .
H14A H 0.7267 0.9284 0.1681 0.061 Uiso 1 1 calc R . .
C15 C 0.4223(17) 0.8128(16) 0.1138(17) 0.046(7) Uani 1 1 d . . .
C16 C 0.8863(19) 0.7468(19) 0.177(3) 0.071(10) Uani 1 1 d . . .
H16A H 0.9420 0.7403 0.1695 0.085 Uiso 1 1 calc R . .
C17 C 0.373(2) 0.8458(19) 0.0446(19) 0.062(8) Uani 1 1 d . . .
H17A H 0.3955 0.8507 -0.0051 0.074 Uiso 1 1 calc R . .
C18 C 0.7215(17) 0.7713(17) 0.1961(18) 0.048(7) Uani 1 1 d . . .
C19 C 0.5175(19) 0.9651(18) 0.223(2) 0.062(9) Uani 1 1 d . . .
H19A H 0.4642 0.9753 0.2362 0.075 Uiso 1 1 calc R . .
C20 C 0.548(2) 0.481(2) 0.3957(19) 0.067(9) Uani 1 1 d . . .
H20A H 0.5002 0.5016 0.4122 0.080 Uiso 1 1 calc R . .
C21 C 0.6486(19) 0.637(2) 0.4502(18) 0.062(9) Uani 1 1 d . . .
H21A H 0.6728 0.5836 0.4602 0.074 Uiso 1 1 calc R . .
C22 C 0.6050(18) 0.5374(18) 0.3492(17) 0.050(7) Uani 1 1 d . . .
C23 C 0.7735(18) 0.746(2) 0.262(2) 0.061(8) Uani 1 1 d . . .
H23A H 0.7525 0.7372 0.3125 0.073 Uiso 1 1 calc R . .
C24 C 0.634(3) 0.365(2) 0.395(2) 0.090(13) Uani 1 1 d . . .
H24A H 0.6443 0.3066 0.4100 0.108 Uiso 1 1 calc R . .
C25 C 0.5733(19) 0.792(2) 0.4223(19) 0.061(8) Uani 1 1 d . . .
H25A H 0.5483 0.8446 0.4129 0.073 Uiso 1 1 calc R . .
C26 C 0.627(2) 0.766(2) 0.485(2) 0.072(10) Uani 1 1 d . . .
H26A H 0.6371 0.8011 0.5164 0.086 Uiso 1 1 calc R . .
C27 C 0.856(2) 0.735(2) 0.251(2) 0.073(10) Uani 1 1 d . . .
H27A H 0.8907 0.7191 0.2948 0.088 Uiso 1 1 calc R . .
C28 C 0.378(2) 0.594(2) 0.113(2) 0.067(9) Uani 1 1 d . . .
H28A H 0.3458 0.6407 0.1118 0.081 Uiso 1 1 calc R . .
C29 C 0.294(2) 0.870(2) 0.051(2) 0.078(11) Uani 1 1 d . . .
H29A H 0.2616 0.8886 0.0057 0.093 Uiso 1 1 calc R . .
C30 C 0.753(2) 0.781(2) 0.120(2) 0.064(9) Uani 1 1 d . . .
H30A H 0.7186 0.7950 0.0763 0.077 Uiso 1 1 calc R . .
C31 C 0.665(2) 0.687(2) 0.500(2) 0.072(10) Uani 1 1 d . . .
H31A H 0.7003 0.6680 0.5428 0.087 Uiso 1 1 calc R . .
C32 C 0.835(2) 0.769(2) 0.111(2) 0.072(10) Uani 1 1 d . . .
H32A H 0.8566 0.7749 0.0605 0.087 Uiso 1 1 calc R . .
C33 C 0.568(2) 1.0326(19) 0.196(2) 0.071(10) Uani 1 1 d . . .
H33A H 0.5497 1.0874 0.1913 0.085 Uiso 1 1 calc R . .
C34 C 0.565(2) 0.394(2) 0.417(2) 0.080(11) Uani 1 1 d . . .
H34A H 0.5265 0.3561 0.4468 0.096 Uiso 1 1 calc R . .
C35 C 0.365(2) 0.550(2) 0.057(2) 0.082(11) Uani 1 1 d . . .
H35A H 0.3249 0.5675 0.0187 0.099 Uiso 1 1 calc R . .
C36 C 0.6490(19) 1.0186(18) 0.1760(19) 0.058(8) Uani 1 1 d . . .
H36A H 0.6852 1.0637 0.1590 0.070 Uiso 1 1 calc R . .
C37 C 0.692(3) 0.420(2) 0.350(2) 0.091(13) Uani 1 1 d . . .
H37A H 0.7409 0.3987 0.3362 0.109 Uiso 1 1 calc R . .
C38 C 0.676(2) 0.506(2) 0.3260(19) 0.069(9) Uani 1 1 d . . .
H38A H 0.7127 0.5437 0.2940 0.082 Uiso 1 1 calc R . .
C39 C 0.262(2) 0.868(2) 0.126(2) 0.074(10) Uani 1 1 d . . .
H39A H 0.2089 0.8847 0.1314 0.089 Uiso 1 1 calc R . .
C40 C 0.3117(18) 0.8393(19) 0.191(2) 0.061(8) Uani 1 1 d . . .
H40A H 0.2905 0.8372 0.2404 0.073 Uiso 1 1 calc R . .
C41 C 0.5397(17) 0.8033(19) 0.0393(18) 0.051(8) Uani 1 1 d . . .
C42 C 0.554(2) 0.747(2) -0.004(2) 0.065(9) Uani 1 1 d . . .
H42A H 0.5327 0.6921 0.0121 0.078 Uiso 1 1 calc R . .
C43 C 0.600(2) 0.774(3) -0.074(2) 0.083(11) Uani 1 1 d . . .
H43A H 0.6107 0.7355 -0.1029 0.099 Uiso 1 1 calc R . .
C44 C 0.631(2) 0.854(3) -0.102(2) 0.091(12) Uani 1 1 d . . .
H44A H 0.6622 0.8703 -0.1476 0.109 Uiso 1 1 calc R . .
C45 C 0.613(2) 0.910(2) -0.059(2) 0.077(10) Uani 1 1 d . . .
H45A H 0.6315 0.9659 -0.0778 0.093 Uiso 1 1 calc R . .
C46 C 0.569(2) 0.885(2) 0.010(2) 0.068(9) Uani 1 1 d . . .
H46A H 0.5590 0.9239 0.0382 0.081 Uiso 1 1 calc R . .
Ru3 Ru 0.95238(15) 0.19543(15) 0.21769(16) 0.0542(7) Uani 1 1 d . . .
Ru4 Ru 1.03235(14) 0.28100(14) 0.28310(14) 0.0432(6) Uani 1 1 d . . .
N11 N 0.8394(19) 0.103(2) 0.121(2) 0.089(10) Uani 1 1 d . . .
N12 N 1.134(2) 0.371(2) 0.388(2) 0.109(13) Uani 1 1 d . . .
N13 N 1.0483(14) 0.1177(14) 0.2251(14) 0.050(6) Uani 1 1 d . . .
N14 N 1.1012(13) 0.1685(14) 0.3264(13) 0.047(6) Uani 1 1 d . . .
N15 N 1.0037(14) 0.2776(14) 0.1130(15) 0.051(6) Uani 1 1 d . . .
N16 N 1.1098(14) 0.3139(13) 0.1869(14) 0.049(6) Uani 1 1 d . . .
N17 N 0.8639(13) 0.2871(13) 0.2091(13) 0.044(5) Uani 1 1 d . . .
N18 N 0.9595(13) 0.3836(13) 0.2322(13) 0.045(6) Uani 1 1 d . . .
N19 N 0.9127(14) 0.1273(14) 0.3271(13) 0.045(6) Uani 1 1 d . . .
N20 N 0.9449(13) 0.2428(14) 0.3736(13) 0.045(6) Uani 1 1 d . . .
C47 C 0.881(2) 0.138(2) 0.154(2) 0.062(8) Uani 1 1 d . . .
C48 C 1.098(2) 0.338(2) 0.351(2) 0.070(10) Uani 1 1 d . . .
C49 C 1.1056(17) 0.1104(17) 0.2843(17) 0.046(7) Uani 1 1 d . . .
C50 C 1.1648(18) 0.0450(18) 0.3039(19) 0.059(8) Uani 1 1 d . . .
H50A H 1.1697 0.0080 0.2731 0.071 Uiso 1 1 calc R . .
C51 C 1.215(2) 0.036(2) 0.367(2) 0.070(10) Uani 1 1 d . . .
H51A H 1.2542 -0.0069 0.3795 0.084 Uiso 1 1 calc R . .
C52 C 1.206(2) 0.090(2) 0.413(2) 0.072(10) Uani 1 1 d . . .
H52A H 1.2373 0.0831 0.4584 0.086 Uiso 1 1 calc R . .
C53 C 1.1503(19) 0.1553(19) 0.3916(18) 0.061(8) Uani 1 1 d . . .
H53A H 1.1457 0.1921 0.4226 0.073 Uiso 1 1 calc R . .
C54 C 1.0625(18) 0.0696(18) 0.1704(18) 0.052(7) Uani 1 1 d . . .
C55 C 1.013(2) 0.000(2) 0.171(2) 0.069(9) Uani 1 1 d . . .
H55A H 0.9718 -0.0162 0.2088 0.083 Uiso 1 1 calc R . .
C56 C 1.026(2) -0.043(2) 0.116(3) 0.089(13) Uani 1 1 d . . .
H56A H 0.9942 -0.0903 0.1179 0.106 Uiso 1 1 calc R . .
C57 C 1.086(3) -0.019(3) 0.059(2) 0.080(12) Uani 1 1 d . . .
H57A H 1.0935 -0.0479 0.0220 0.097 Uiso 1 1 calc R . .
C58 C 1.135(2) 0.050(3) 0.058(2) 0.083(11) Uani 1 1 d . . .
H58A H 1.1763 0.0676 0.0200 0.099 Uiso 1 1 calc R . .
C59 C 1.123(2) 0.094(2) 0.115(2) 0.064(9) Uani 1 1 d . . .
H59A H 1.1561 0.1396 0.1145 0.077 Uiso 1 1 calc R . .
C60 C 1.0783(17) 0.3132(16) 0.1141(17) 0.046(7) Uani 1 1 d . . .
C61 C 1.1269(19) 0.3468(19) 0.0446(19) 0.060(8) Uani 1 1 d . . .
H61A H 1.1046 0.3520 -0.0050 0.072 Uiso 1 1 calc R . .
C62 C 1.206(2) 0.372(2) 0.050(2) 0.074(10) Uani 1 1 d . . .
H62A H 1.2383 0.3910 0.0053 0.088 Uiso 1 1 calc R . .
C63 C 1.238(2) 0.367(2) 0.125(2) 0.073(10) Uani 1 1 d . . .
H63A H 1.2914 0.3834 0.1302 0.088 Uiso 1 1 calc R . .
C64 C 1.1885(18) 0.339(2) 0.192(2) 0.064(9) Uani 1 1 d . . .
H64A H 1.2097 0.3377 0.2414 0.077 Uiso 1 1 calc R . .
C65 C 0.9601(17) 0.3025(18) 0.0394(17) 0.051(7) Uani 1 1 d . . .
C66 C 0.946(2) 0.247(2) -0.004(2) 0.067(9) Uani 1 1 d . . .
H66A H 0.9681 0.1922 0.0127 0.080 Uiso 1 1 calc R . .
C67 C 0.900(2) 0.273(3) -0.073(2) 0.086(11) Uani 1 1 d . . .
H67A H 0.8887 0.2342 -0.1008 0.103 Uiso 1 1 calc R . .
C68 C 0.870(2) 0.353(3) -0.100(2) 0.087(12) Uani 1 1 d . . .
H68A H 0.8389 0.3695 -0.1462 0.104 Uiso 1 1 calc R . .
C69 C 0.886(2) 0.409(3) -0.059(2) 0.081(11) Uani 1 1 d . . .
H69A H 0.8669 0.4646 -0.0770 0.097 Uiso 1 1 calc R . .
C70 C 0.931(2) 0.385(2) 0.010(2) 0.066(9) Uani 1 1 d . . .
H70A H 0.9427 0.4244 0.0375 0.079 Uiso 1 1 calc R . .
C71 C 0.8813(15) 0.3688(16) 0.2081(16) 0.043(6) Uani 1 1 d . . .
C72 C 0.8264(17) 0.4383(17) 0.1820(17) 0.049(7) Uani 1 1 d . . .
H72A H 0.7730 0.4287 0.1690 0.059 Uiso 1 1 calc R . .
C73 C 0.8514(18) 0.5185(18) 0.1759(18) 0.057(8) Uani 1 1 d . . .
H73A H 0.8152 0.5636 0.1585 0.069 Uiso 1 1 calc R . .
C74 C 0.932(2) 0.5335(19) 0.196(2) 0.073(10) Uani 1 1 d . . .
H74A H 0.9500 0.5883 0.1912 0.087 Uiso 1 1 calc R . .
C75 C 0.9825(19) 0.4657(18) 0.2226(19) 0.062(9) Uani 1 1 d . . .
H75A H 1.0360 0.4758 0.2350 0.074 Uiso 1 1 calc R . .
C76 C 0.7787(16) 0.2712(16) 0.1965(17) 0.045(7) Uani 1 1 d . . .
C77 C 0.748(2) 0.281(2) 0.121(2) 0.064(9) Uani 1 1 d . . .
H77A H 0.7824 0.2959 0.0774 0.077 Uiso 1 1 calc R . .
C78 C 0.665(2) 0.269(2) 0.111(2) 0.070(10) Uani 1 1 d . . .
H78A H 0.6434 0.2758 0.0608 0.084 Uiso 1 1 calc R . .
C79 C 0.614(2) 0.2459(19) 0.177(3) 0.073(11) Uani 1 1 d . . .
H79A H 0.5584 0.2381 0.1705 0.087 Uiso 1 1 calc R . .
C80 C 0.644(2) 0.235(2) 0.252(2) 0.076(10) Uani 1 1 d . . .
H80A H 0.6099 0.2190 0.2953 0.092 Uiso 1 1 calc R . .
C81 C 0.7266(17) 0.247(2) 0.261(2) 0.060(8) Uani 1 1 d . . .
H81A H 0.7474 0.2389 0.3117 0.073 Uiso 1 1 calc R . .
C82 C 0.9046(16) 0.1672(17) 0.3843(17) 0.046(7) Uani 1 1 d . . .
C83 C 0.8516(19) 0.138(2) 0.4513(18) 0.062(8) Uani 1 1 d . . .
H83A H 0.8277 0.0842 0.4616 0.074 Uiso 1 1 calc R . .
C84 C 0.836(2) 0.187(2) 0.501(2) 0.074(10) Uani 1 1 d . . .
H84A H 0.8004 0.1679 0.5440 0.089 Uiso 1 1 calc R . .
C85 C 0.873(2) 0.266(2) 0.485(2) 0.073(10) Uani 1 1 d . . .
H85A H 0.8619 0.3012 0.5166 0.088 Uiso 1 1 calc R . .
C86 C 0.9271(18) 0.2916(19) 0.4235(19) 0.057(8) Uani 1 1 d . . .
H86A H 0.9527 0.3439 0.4148 0.069 Uiso 1 1 calc R . .
C87 C 0.8959(18) 0.0387(18) 0.3490(17) 0.050(7) Uani 1 1 d . . .
C88 C 0.825(2) 0.007(2) 0.3266(19) 0.067(9) Uani 1 1 d . . .
H88A H 0.7866 0.0440 0.2957 0.080 Uiso 1 1 calc R . .
C89 C 0.809(3) -0.081(2) 0.350(2) 0.089(12) Uani 1 1 d . . .
H89A H 0.7603 -0.1017 0.3359 0.106 Uiso 1 1 calc R . .
C90 C 0.867(3) -0.135(2) 0.394(2) 0.092(13) Uani 1 1 d . . .
H90A H 0.8583 -0.1933 0.4086 0.110 Uiso 1 1 calc R . .
C91 C 0.936(3) -0.106(2) 0.417(2) 0.079(11) Uani 1 1 d . . .
H91A H 0.9747 -0.1437 0.4456 0.095 Uiso 1 1 calc R . .
C92 C 0.9512(8) -0.0187(9) 0.3977(8) 0.066(9) Uani 1 1 d . . .
H92A H 0.9974 0.0013 0.4170 0.079 Uiso 1 1 calc R . .
C1S C 1.3596(8) 0.2170(9) 0.2999(8) 0.200 Uiso 0.572(18) 1 d PRD . .
Cl1 Cl 0.4215(8) 1.1300(9) 0.3248(8) 0.200 Uiso 0.572(18) 1 d PRD . .
Cl2 Cl 1.3994(8) 0.3043(9) 0.2937(8) 0.200 Uiso 0.572(18) 1 d PRD . .
C2S C 0.1364(8) 0.7239(9) 0.2955(8) 0.200 Uiso 0.568(18) 1 d PRD . .
Cl3 Cl 0.9188(8) 0.3652(9) -0.3185(8) 0.200 Uiso 0.568(18) 1 d PRD . .
Cl4 Cl 0.1024(8) 0.8031(9) 0.2925(8) 0.200 Uiso 0.568(18) 1 d PRD . .
O1S O 0.6161(8) 0.0446(9) 0.4444(8) 0.150 Uiso 0.82(4) 1 d PR . .
C3S C 0.5837(8) 0.1112(9) 0.4556(8) 0.150 Uiso 0.82(4) 1 d PR . .
O2S O 0.8864(8) 0.5430(9) 0.4398(8) 0.150 Uiso 0.81(4) 1 d PR . .
C4S C 0.9189(8) 0.6104(9) 0.4529(8) 0.150 Uiso 0.81(4) 1 d PR . .

loop_
_atom_site_aniso_label
_atom_site_aniso_U_11
_atom_site_aniso_U_22
_atom_site_aniso_U_33
_atom_site_aniso_U_23
_atom_site_aniso_U_13
_atom_site_aniso_U_12
Ru1 0.0479(15) 0.0466(15) 0.0692(18) -0.0193(12) 0.0093(12) -0.0017(11)
Ru2 0.0382(13) 0.0403(13) 0.0505(15) -0.0134(10) 0.0003(10) 0.0030(10)
N1 0.08(2) 0.09(2) 0.08(2) -0.039(18) 0.011(17) 0.013(17)
N2 0.10(3) 0.09(2) 0.15(3) -0.04(2) 0.05(2) 0.01(2)
N3 0.048(14) 0.046(14) 0.055(16) -0.015(12) 0.009(12) -0.003(11)
N4 0.046(14) 0.044(14) 0.049(15) -0.010(11) 0.003(12) 0.002(11)
N5 0.048(14) 0.047(14) 0.046(14) -0.013(11) 0.000(11) 0.003(11)
N6 0.047(14) 0.047(14) 0.047(14) -0.012(11) -0.003(11) 0.002(11)
N7 0.040(13) 0.042(13) 0.059(16) -0.013(11) 0.002(11) 0.002(10)
N8 0.043(14) 0.039(13) 0.054(15) -0.013(11) -0.006(11) 0.006(10)
N9 0.038(13) 0.046(14) 0.060(16) -0.010(12) -0.003(12) 0.005(11)
N10 0.036(13) 0.043(13) 0.058(16) -0.007(11) -0.004(11) 0.001(10)
C1 0.049(19) 0.07(2) 0.06(2) -0.017(17) -0.003(16) -0.005(16)
C2 0.06(2) 0.06(2) 0.10(3) -0.03(2) 0.01(2) -0.003(17)
C3 0.042(16) 0.039(16) 0.051(18) -0.006(13) -0.007(14) -0.001(12)
C4 0.052(19) 0.055(19) 0.07(2) -0.021(16) 0.007(17) -0.007(15)
C5 0.06(2) 0.06(2) 0.08(3) -0.008(18) 0.014(19) -0.012(16)
C6 0.07(2) 0.07(2) 0.07(2) -0.021(19) 0.023(19) -0.009(19)
C7 0.07(2) 0.055(19) 0.06(2) -0.016(16) 0.006(17) -0.005(16)
C8 0.055(19) 0.050(18) 0.047(18) -0.013(14) 0.011(15) -0.012(14)
C9 0.05(2) 0.06(2) 0.10(3) -0.03(2) 0.008(19) 0.000(16)
C10 0.08(3) 0.08(3) 0.11(3) -0.05(2) 0.04(2) -0.01(2)
C11 0.10(3) 0.09(3) 0.07(3) -0.04(2) 0.04(2) -0.04(2)
C12 0.042(16) 0.042(16) 0.052(18) -0.014(13) -0.007(13) 0.002(13)
C13 0.039(16) 0.048(17) 0.045(18) -0.005(13) 0.007(13) 0.000(13)
C14 0.044(17) 0.049(18) 0.057(19) -0.011(14) 0.000(14) -0.009(14)
C15 0.047(17) 0.034(15) 0.054(19) -0.008(13) -0.011(14) 0.000(12)
C16 0.040(18) 0.044(18) 0.13(4) -0.02(2) 0.01(2) 0.000(14)
C17 0.06(2) 0.06(2) 0.06(2) -0.015(16) -0.014(17) 0.010(16)
C18 0.042(16) 0.043(16) 0.06(2) -0.020(14) 0.003(15) 0.002(13)
C19 0.050(19) 0.044(18) 0.09(3) -0.020(17) -0.001(17) 0.008(15)
C20 0.06(2) 0.06(2) 0.07(2) -0.004(17) 0.006(18) 0.004(16)
C21 0.07(2) 0.06(2) 0.05(2) -0.012(16) -0.014(17) 0.019(16)
C22 0.058(19) 0.046(17) 0.047(18) -0.015(14) -0.002(15) 0.004(14)
C23 0.047(19) 0.07(2) 0.06(2) -0.023(17) 0.002(16) 0.003(16)
C24 0.15(4) 0.05(2) 0.06(2) -0.015(19) 0.00(3) 0.02(3)
C25 0.07(2) 0.056(19) 0.06(2) -0.023(16) -0.007(17) 0.000(16)
C26 0.09(3) 0.08(2) 0.06(2) -0.032(18) -0.02(2) 0.00(2)
C27 0.06(2) 0.08(2) 0.08(3) -0.02(2) 0.00(2) 0.004(18)
C28 0.08(2) 0.06(2) 0.07(2) -0.023(17) -0.005(19) -0.003(17)
C29 0.06(2) 0.08(2) 0.09(3) -0.02(2) -0.04(2) 0.014(18)
C30 0.06(2) 0.07(2) 0.06(2) -0.012(16) 0.007(17) -0.005(17)
C31 0.08(3) 0.08(2) 0.06(2) -0.027(19) -0.026(19) 0.013(19)
C32 0.07(2) 0.07(2) 0.07(3) -0.019(19) 0.02(2) 0.000(19)
C33 0.07(2) 0.033(17) 0.11(3) -0.014(17) 0.00(2) 0.000(15)
C34 0.09(3) 0.05(2) 0.08(3) -0.009(19) 0.00(2) -0.01(2)
C35 0.09(3) 0.08(3) 0.07(3) -0.01(2) -0.01(2) -0.03(2)
C36 0.051(19) 0.043(18) 0.08(2) -0.009(15) -0.008(16) -0.002(14)
C37 0.12(4) 0.07(3) 0.07(3) -0.01(2) 0.02(2) 0.04(2)
C38 0.07(2) 0.06(2) 0.07(2) -0.012(17) 0.018(18) 0.009(18)
C39 0.045(19) 0.08(2) 0.09(3) -0.01(2) -0.013(19) 0.013(17)
C40 0.043(18) 0.06(2) 0.07(2) -0.013(17) -0.001(16) 0.004(15)
C41 0.046(17) 0.053(19) 0.054(19) -0.011(15) -0.013(15) 0.012(14)
C42 0.07(2) 0.06(2) 0.07(2) -0.017(17) -0.006(18) 0.011(17)
C43 0.09(3) 0.09(3) 0.06(3) -0.03(2) 0.00(2) 0.02(2)
C44 0.07(3) 0.12(4) 0.07(3) -0.02(3) 0.00(2) -0.01(3)
C45 0.08(3) 0.07(2) 0.07(3) -0.01(2) -0.01(2) -0.02(2)
C46 0.08(2) 0.06(2) 0.06(2) -0.010(17) 0.004(19) -0.004(18)
Ru3 0.0484(15) 0.0469(15) 0.0675(18) -0.0170(12) -0.0071(12) 0.0031(11)
Ru4 0.0389(13) 0.0395(13) 0.0512(15) -0.0131(10) 0.0007(11) -0.0025(9)
N11 0.08(2) 0.10(2) 0.10(3) -0.04(2) -0.013(19) -0.007(18)
N12 0.10(3) 0.09(2) 0.14(3) -0.04(2) -0.04(2) -0.01(2)
N13 0.047(14) 0.043(13) 0.059(16) -0.013(11) -0.005(12) 0.002(11)
N14 0.041(13) 0.049(14) 0.048(15) -0.008(11) 0.002(11) -0.003(11)
N15 0.041(14) 0.044(14) 0.065(17) -0.013(12) 0.004(12) -0.002(11)
N16 0.043(14) 0.041(13) 0.058(16) -0.006(11) 0.006(12) -0.002(11)
N17 0.042(13) 0.039(13) 0.053(15) -0.013(11) 0.002(11) -0.004(10)
N18 0.044(14) 0.035(12) 0.055(15) -0.012(11) 0.004(11) -0.005(10)
N19 0.050(14) 0.043(13) 0.044(14) -0.014(11) -0.001(11) -0.004(11)
N20 0.049(14) 0.043(13) 0.045(14) -0.014(11) 0.004(11) 0.001(11)
C47 0.06(2) 0.07(2) 0.06(2) -0.022(18) 0.002(17) 0.002(17)
C48 0.06(2) 0.06(2) 0.09(3) -0.021(19) -0.019(19) 0.007(17)
C49 0.045(17) 0.039(16) 0.052(18) -0.008(13) 0.006(14) -0.001(13)
C50 0.06(2) 0.049(18) 0.07(2) -0.011(15) -0.009(17) 0.008(15)
C51 0.07(2) 0.05(2) 0.08(3) -0.016(18) -0.01(2) 0.018(17)
C52 0.07(2) 0.07(2) 0.07(2) -0.011(19) -0.021(19) 0.012(18)
C53 0.07(2) 0.054(19) 0.05(2) -0.006(15) -0.009(17) 0.004(16)
C54 0.051(18) 0.048(18) 0.06(2) -0.018(15) -0.012(15) 0.010(14)
C55 0.05(2) 0.07(2) 0.09(3) -0.03(2) -0.005(18) 0.003(17)
C56 0.07(3) 0.08(3) 0.13(4) -0.06(3) -0.03(3) 0.00(2)
C57 0.09(3) 0.09(3) 0.07(3) -0.04(2) -0.03(2) 0.03(2)
C58 0.09(3) 0.08(3) 0.07(3) -0.01(2) 0.01(2) 0.02(2)
C59 0.07(2) 0.055(19) 0.07(2) -0.023(17) 0.012(19) 0.002(16)
C60 0.045(17) 0.036(15) 0.055(19) -0.010(13) 0.013(14) -0.003(12)
C61 0.06(2) 0.06(2) 0.06(2) -0.016(16) 0.013(16) -0.009(16)
C62 0.06(2) 0.08(3) 0.08(3) -0.02(2) 0.028(19) -0.022(18)
C63 0.045(19) 0.09(3) 0.08(3) -0.02(2) 0.018(19) -0.012(17)
C64 0.047(19) 0.07(2) 0.07(2) -0.012(17) 0.003(17) -0.002(16)
C65 0.050(18) 0.051(18) 0.051(19) -0.014(15) 0.014(15) -0.009(14)
C66 0.07(2) 0.06(2) 0.07(2) -0.021(18) 0.006(19) -0.008(17)
C67 0.09(3) 0.10(3) 0.08(3) -0.04(2) 0.00(2) -0.02(2)
C68 0.07(3) 0.12(4) 0.06(3) -0.01(3) 0.00(2) 0.00(2)
C69 0.08(3) 0.08(3) 0.07(3) -0.01(2) 0.00(2) 0.02(2)
C70 0.07(2) 0.06(2) 0.06(2) -0.008(16) 0.004(18) 0.007(17)
C71 0.034(15) 0.039(15) 0.053(18) -0.010(13) 0.007(13) -0.006(12)
C72 0.040(16) 0.046(17) 0.059(19) -0.009(14) 0.006(14) 0.002(13)
C73 0.050(19) 0.043(17) 0.07(2) -0.005(15) 0.013(16) 0.007(14)
C74 0.07(2) 0.036(17) 0.11(3) -0.013(17) 0.00(2) 0.001(15)
C75 0.052(19) 0.045(18) 0.09(2) -0.016(16) 0.001(17) -0.005(15)
C76 0.042(16) 0.039(15) 0.056(19) -0.015(13) -0.005(14) -0.001(12)
C77 0.06(2) 0.07(2) 0.06(2) -0.007(16) -0.002(17) 0.000(16)
C78 0.07(2) 0.06(2) 0.08(3) -0.018(18) -0.03(2) -0.002(18)
C79 0.05(2) 0.047(19) 0.12(3) -0.02(2) -0.01(2) -0.004(15)
C80 0.05(2) 0.08(3) 0.09(3) -0.02(2) 0.01(2) -0.004(18)
C81 0.038(17) 0.08(2) 0.07(2) -0.027(18) -0.001(16) -0.003(15)
C82 0.039(16) 0.046(17) 0.047(18) -0.002(14) -0.003(13) 0.000(13)
C83 0.07(2) 0.06(2) 0.06(2) -0.019(16) 0.012(17) -0.019(16)
C84 0.08(2) 0.08(3) 0.06(2) -0.017(19) 0.023(19) -0.01(2)
C85 0.09(3) 0.07(2) 0.06(2) -0.025(18) 0.02(2) -0.01(2)
C86 0.058(19) 0.050(18) 0.07(2) -0.024(16) 0.008(17) -0.005(15)
C87 0.054(18) 0.050(18) 0.049(18) -0.018(14) 0.004(15) -0.004(14)
C88 0.07(2) 0.06(2) 0.06(2) -0.012(17) -0.016(18) -0.010(18)
C89 0.11(3) 0.08(3) 0.07(3) -0.02(2) -0.02(2) -0.04(2)
C90 0.15(4) 0.06(2) 0.07(3) -0.02(2) -0.01(3) -0.01(3)
C91 0.10(3) 0.06(2) 0.07(2) -0.001(18) 0.00(2) 0.01(2)
C92 0.06(2) 0.06(2) 0.07(2) -0.004(17) -0.008(17) -0.008(16)

loop_
_atom_type_symbol
_atom_type_description
_atom_type_scat_dispersion_real
_atom_type_scat_dispersion_imag
_atom_type_scat_source
C C 0.0033 0.0016 'International Tables Vol C Tables 4.2.6.8 and 6.1.1.4'
H H 0.0000 0.0000 'International Tables Vol C Tables 4.2.6.8 and 6.1.1.4'
O O 0.0106 0.0060 'International Tables Vol C Tables 4.2.6.8 and 6.1.1.4'
N N 0.0061 0.0033 'International Tables Vol C Tables 4.2.6.8 and 6.1.1.4'
Ru Ru -1.2594 0.8363 'International Tables Vol C Tables 4.2.6.8 and 6.1.1.4'
Cl Cl 0.1484 0.1585 'International Tables Vol C Tables 4.2.6.8 and 6.1.1.4'

loop_
_geom_angle_atom_site_label_1
_geom_angle_atom_site_label_2
_geom_angle_atom_site_label_3
_geom_angle
_geom_angle_site_symmetry_1
_geom_angle_site_symmetry_3
_geom_angle_publ_flag
C1 Ru1 N3 95.6(11) . . ?
C1 Ru1 N5 97.4(11) . . ?
N3 Ru1 N5 91.3(9) . . ?
C1 Ru1 N7 90.5(11) . . ?
N3 Ru1 N7 172.9(8) . . ?
N5 Ru1 N7 91.5(9) . . ?
C1 Ru1 N9 91.6(11) . . ?
N3 Ru1 N9 89.0(9) . . ?
N5 Ru1 N9 171.0(9) . . ?
N7 Ru1 N9 87.2(9) . . ?
C1 Ru1 Ru2 172.8(9) . . ?
N3 Ru1 Ru2 89.5(6) . . ?
N5 Ru1 Ru2 87.5(6) . . ?
N7 Ru1 Ru2 84.0(6) . . ?
N9 Ru1 Ru2 83.5(6) . . ?
C2 Ru2 N8 96.2(11) . . ?
C2 Ru2 N10 96.0(12) . . ?
N8 Ru2 N10 90.7(9) . . ?
C2 Ru2 N6 89.9(12) . . ?
N8 Ru2 N6 87.8(9) . . ?
N10 Ru2 N6 174.1(9) . . ?
C2 Ru2 N4 90.5(12) . . ?
N8 Ru2 N4 173.2(9) . . ?
N10 Ru2 N4 87.9(9) . . ?
N6 Ru2 N4 92.9(9) . . ?
C2 Ru2 Ru1 171.8(10) . . ?
N8 Ru2 Ru1 89.6(6) . . ?
N10 Ru2 Ru1 89.6(7) . . ?
N6 Ru2 Ru1 84.6(6) . . ?
N4 Ru2 Ru1 83.8(6) . . ?
C3 N3 C8 117(2) . . ?
C3 N3 Ru1 119.9(18) . . ?
C8 N3 Ru1 122.7(19) . . ?
C7 N4 C3 117(2) . . ?
C7 N4 Ru2 122.3(19) . . ?
C3 N4 Ru2 119.8(19) . . ?
C13 N5 C22 116(2) . . ?
C13 N5 Ru1 119.5(17) . . ?
C22 N5 Ru1 124.2(17) . . ?
C13 N6 C25 118(2) . . ?
C13 N6 Ru2 119.9(18) . . ?
C25 N6 Ru2 121.7(19) . . ?
C12 N7 C18 115(2) . . ?
C12 N7 Ru1 123.1(18) . . ?
C18 N7 Ru1 121.9(16) . . ?
C19 N8 C12 118(2) . . ?
C19 N8 Ru2 123(2) . . ?
C12 N8 Ru2 119.0(17) . . ?
C15 N9 C41 117(2) . . ?
C15 N9 Ru1 120.6(19) . . ?
C41 N9 Ru1 122.7(17) . . ?
C40 N10 C15 120(2) . . ?
C40 N10 Ru2 123(2) . . ?
C15 N10 Ru2 117.0(17) . . ?
N1 C1 Ru1 177(3) . . ?
N2 C2 Ru2 179(4) . . ?
N3 C3 N4 117(2) . . ?
N3 C3 C4 123(3) . . ?
N4 C3 C4 119(3) . . ?
C5 C4 C3 122(3) . . ?
C4 C5 C6 119(3) . . ?
C7 C6 C5 118(3) . . ?
N4 C7 C6 125(3) . . ?
C28 C8 C9 119(3) . . ?
C28 C8 N3 120(3) . . ?
C9 C8 N3 121(3) . . ?
C8 C9 C10 120(3) . . ?
C9 C10 C11 120(3) . . ?
C35 C11 C10 120(3) . . ?
N7 C12 N8 116(2) . . ?
N7 C12 C14 125(3) . . ?
N8 C12 C14 119(2) . . ?
N5 C13 N6 117(2) . . ?
N5 C13 C21 123(3) . . ?
N6 C13 C21 120(3) . . ?
C36 C14 C12 121(3) . . ?
N9 C15 N10 119(2) . . ?
N9 C15 C17 123(3) . . ?
N10 C15 C17 118(3) . . ?
C27 C16 C32 121(3) . . ?
C29 C17 C15 121(3) . . ?
C23 C18 C30 120(3) . . ?
C23 C18 N7 118(3) . . ?
C30 C18 N7 122(3) . . ?
C33 C19 N8 123(3) . . ?
C22 C20 C34 119(3) . . ?
C31 C21 C13 121(3) . . ?
C38 C22 C20 120(3) . . ?
C38 C22 N5 121(3) . . ?
C20 C22 N5 119(3) . . ?
C27 C23 C18 120(3) . . ?
C34 C24 C37 121(4) . . ?
C26 C25 N6 123(3) . . ?
C25 C26 C31 120(3) . . ?
C16 C27 C23 120(3) . . ?
C8 C28 C35 122(3) . . ?
C17 C29 C39 119(3) . . ?
C32 C30 C18 119(3) . . ?
C21 C31 C26 119(3) . . ?
C30 C32 C16 120(3) . . ?
C19 C33 C36 119(3) . . ?
C24 C34 C20 121(4) . . ?
C11 C35 C28 119(4) . . ?
C14 C36 C33 119(3) . . ?
C24 C37 C38 119(4) . . ?
C22 C38 C37 120(3) . . ?
C40 C39 C29 119(3) . . ?
N10 C40 C39 123(3) . . ?
C46 C41 C42 118(3) . . ?
C46 C41 N9 121(3) . . ?
C42 C41 N9 121(3) . . ?
C41 C42 C43 119(3) . . ?
C44 C43 C42 122(4) . . ?
C43 C44 C45 118(4) . . ?
C44 C45 C46 121(4) . . ?
C45 C46 C41 122(3) . . ?
N13 Ru3 C47 95.6(11) . . ?
N13 Ru3 N19 91.3(9) . . ?
C47 Ru3 N19 97.2(11) . . ?
N13 Ru3 N17 173.0(9) . . ?
C47 Ru3 N17 90.1(11) . . ?
N19 Ru3 N17 92.1(9) . . ?
N13 Ru3 N15 88.9(9) . . ?
C47 Ru3 N15 91.5(11) . . ?
N19 Ru3 N15 171.2(9) . . ?
N17 Ru3 N15 86.9(9) . . ?
N13 Ru3 Ru4 89.6(7) . . ?
C47 Ru3 Ru4 172.9(9) . . ?
N19 Ru3 Ru4 87.6(6) . . ?
N17 Ru3 Ru4 84.4(6) . . ?
N15 Ru3 Ru4 83.7(6) . . ?
C48 Ru4 N18 96.1(11) . . ?
C48 Ru4 N16 96.0(13) . . ?
N18 Ru4 N16 90.6(9) . . ?
C48 Ru4 N20 89.9(12) . . ?
N18 Ru4 N20 88.0(9) . . ?
N16 Ru4 N20 174.0(9) . . ?
C48 Ru4 N14 90.5(11) . . ?
N18 Ru4 N14 173.4(9) . . ?
N16 Ru4 N14 87.9(9) . . ?
N20 Ru4 N14 92.9(8) . . ?
C48 Ru4 Ru3 171.9(10) . . ?
N18 Ru4 Ru3 89.6(6) . . ?
N16 Ru4 Ru3 89.5(7) . . ?
N20 Ru4 Ru3 84.6(6) . . ?
N14 Ru4 Ru3 83.9(6) . . ?
C49 N13 C54 117(2) . . ?
C49 N13 Ru3 119.6(18) . . ?
C54 N13 Ru3 123.2(18) . . ?
C53 N14 C49 117(2) . . ?
C53 N14 Ru4 121.7(19) . . ?
C49 N14 Ru4 120.4(18) . . ?
C60 N15 C65 117(2) . . ?
C60 N15 Ru3 120.8(19) . . ?
C65 N15 Ru3 122.2(17) . . ?
C64 N16 C60 120(3) . . ?
C64 N16 Ru4 122(2) . . ?
C60 N16 Ru4 117.5(18) . . ?
C71 N17 C76 115(2) . . ?
C71 N17 Ru3 123.2(17) . . ?
C76 N17 Ru3 121.7(16) . . ?
C75 N18 C71 118(2) . . ?
C75 N18 Ru4 123.5(19) . . ?
C71 N18 Ru4 118.3(16) . . ?
C82 N19 C87 117(2) . . ?
C82 N19 Ru3 118.9(18) . . ?
C87 N19 Ru3 123.9(17) . . ?
C82 N20 C86 119(2) . . ?
C82 N20 Ru4 119.5(17) . . ?
C86 N20 Ru4 121.7(19) . . ?
N11 C47 Ru3 177(3) . . ?
N12 C48 Ru4 179(3) . . ?
N14 C49 N13 117(2) . . ?
N14 C49 C50 120(3) . . ?
N13 C49 C50 123(3) . . ?
C51 C50 C49 121(3) . . ?
C50 C51 C52 119(3) . . ?
C53 C52 C51 120(3) . . ?
N14 C53 C52 123(3) . . ?
C59 C54 C55 120(3) . . ?
C59 C54 N13 120(3) . . ?
C55 C54 N13 120(3) . . ?
C56 C55 C54 119(4) . . ?
C57 C56 C55 121(4) . . ?
C56 C57 C58 120(3) . . ?
C57 C58 C59 119(4) . . ?
C54 C59 C58 121(3) . . ?
N15 C60 N16 118(2) . . ?
N15 C60 C61 123(3) . . ?
N16 C60 C61 119(3) . . ?
C62 C61 C60 121(3) . . ?
C61 C62 C63 119(3) . . ?
C64 C63 C62 120(3) . . ?
N16 C64 C63 121(3) . . ?
C66 C65 C70 119(3) . . ?
C66 C65 N15 122(3) . . ?
C70 C65 N15 120(3) . . ?
C65 C66 C67 119(3) . . ?
C68 C67 C66 122(4) . . ?
C67 C68 C69 119(4) . . ?
C68 C69 C70 121(4) . . ?
C69 C70 C65 121(3) . . ?
N17 C71 N18 117(2) . . ?
N17 C71 C72 124(2) . . ?
N18 C71 C72 119(2) . . ?
C73 C72 C71 120(3) . . ?
C72 C73 C74 120(3) . . ?
C75 C74 C73 118(3) . . ?
C74 C75 N18 124(3) . . ?
C81 C76 C77 119(3) . . ?
C81 C76 N17 119(3) . . ?
C77 C76 N17 122(3) . . ?
C76 C77 C78 120(3) . . ?
C79 C78 C77 119(3) . . ?
C80 C79 C78 121(3) . . ?
C79 C80 C81 119(4) . . ?
C80 C81 C76 121(3) . . ?
N19 C82 N20 118(2) . . ?
N19 C82 C83 123(3) . . ?
N20 C82 C83 119(3) . . ?
C84 C83 C82 121(3) . . ?
C83 C84 C85 118(3) . . ?
C86 C85 C84 120(3) . . ?
C85 C86 N20 123(3) . . ?
C88 C87 C92 118(3) . . ?
C88 C87 N19 122(3) . . ?
C92 C87 N19 120(2) . . ?
C87 C88 C89 121(3) . . ?
C90 C89 C88 119(3) . . ?
C91 C90 C89 121(4) . . ?
C90 C91 C92 121(3) . . ?
C91 C92 C87 120(2) . . ?
Cl2 C1S Cl1 117.3 . 1_645 ?
Cl4 C2S Cl3 122.3(10) . 2_665 ?

loop_
_geom_bond_atom_site_label_1
_geom_bond_atom_site_label_2
_geom_bond_distance
_geom_bond_site_symmetry_2
_geom_bond_publ_flag
Ru1 C1 2.01(3) . ?
Ru1 N3 2.01(2) . ?
Ru1 N5 2.03(2) . ?
Ru1 N7 2.07(2) . ?
Ru1 N9 2.13(2) . ?
Ru1 Ru2 2.451(3) . ?
Ru2 C2 2.01(4) . ?
Ru2 N8 2.04(2) . ?
Ru2 N10 2.06(2) . ?
Ru2 N6 2.10(2) . ?
Ru2 N4 2.11(2) . ?
N1 C1 1.17(4) . ?
N2 C2 1.13(4) . ?
N3 C3 1.36(3) . ?
N3 C8 1.43(3) . ?
N4 C7 1.36(4) . ?
N4 C3 1.38(3) . ?
N5 C13 1.37(3) . ?
N5 C22 1.44(3) . ?
N6 C13 1.38(3) . ?
N6 C25 1.38(3) . ?
N7 C12 1.37(3) . ?
N7 C18 1.44(3) . ?
N8 C19 1.37(3) . ?
N8 C12 1.39(3) . ?
N9 C15 1.35(3) . ?
N9 C41 1.42(4) . ?
N10 C40 1.36(3) . ?
N10 C15 1.39(4) . ?
C3 C4 1.42(4) . ?
C4 C5 1.35(4) . ?
C5 C6 1.42(5) . ?
C6 C7 1.37(4) . ?
C8 C28 1.38(4) . ?
C8 C9 1.38(4) . ?
C9 C10 1.39(5) . ?
C10 C11 1.39(5) . ?
C11 C35 1.38(5) . ?
C12 C14 1.42(4) . ?
C13 C21 1.42(4) . ?
C14 C36 1.36(4) . ?
C15 C17 1.43(4) . ?
C16 C27 1.37(5) . ?
C16 C32 1.39(5) . ?
C17 C29 1.37(4) . ?
C18 C23 1.40(4) . ?
C18 C30 1.40(4) . ?
C19 C33 1.36(4) . ?
C20 C22 1.40(4) . ?
C20 C34 1.40(4) . ?
C21 C31 1.40(4) . ?
C22 C38 1.37(4) . ?
C23 C27 1.38(4) . ?
C24 C34 1.34(5) . ?
C24 C37 1.38(5) . ?
C25 C26 1.37(4) . ?
C26 C31 1.40(4) . ?
C28 C35 1.40(5) . ?
C29 C39 1.42(5) . ?
C30 C32 1.38(4) . ?
C33 C36 1.41(4) . ?
C37 C38 1.40(4) . ?
C39 C40 1.37(4) . ?
C41 C46 1.38(4) . ?
C41 C42 1.39(4) . ?
C42 C43 1.41(5) . ?
C43 C44 1.36(5) . ?
C44 C45 1.38(5) . ?
C45 C46 1.38(5) . ?
Ru3 N13 2.00(2) . ?
Ru3 C47 2.03(4) . ?
Ru3 N19 2.04(2) . ?
Ru3 N17 2.06(2) . ?
Ru3 N15 2.12(2) . ?
Ru3 Ru4 2.447(3) . ?
Ru4 C48 2.02(4) . ?
Ru4 N18 2.05(2) . ?
Ru4 N16 2.06(2) . ?
Ru4 N20 2.10(2) . ?
Ru4 N14 2.11(2) . ?
N11 C47 1.17(4) . ?
N12 C48 1.14(4) . ?
N13 C49 1.39(3) . ?
N13 C54 1.43(4) . ?
N14 C53 1.37(3) . ?
N14 C49 1.37(3) . ?
N15 C60 1.36(3) . ?
N15 C65 1.43(4) . ?
N16 C64 1.37(4) . ?
N16 C60 1.39(4) . ?
N17 C71 1.37(3) . ?
N17 C76 1.45(3) . ?
N18 C75 1.37(3) . ?
N18 C71 1.39(3) . ?
N19 C82 1.36(3) . ?
N19 C87 1.42(3) . ?
N20 C82 1.37(3) . ?
N20 C86 1.38(3) . ?
C49 C50 1.42(4) . ?
C50 C51 1.36(4) . ?
C51 C52 1.38(4) . ?
C52 C53 1.37(4) . ?
C54 C59 1.37(4) . ?
C54 C55 1.39(4) . ?
C55 C56 1.38(5) . ?
C56 C57 1.38(5) . ?
C57 C58 1.39(5) . ?
C58 C59 1.40(5) . ?
C60 C61 1.43(4) . ?
C61 C62 1.37(4) . ?
C62 C63 1.40(5) . ?
C63 C64 1.39(4) . ?
C65 C66 1.37(4) . ?
C65 C70 1.39(4) . ?
C66 C67 1.40(5) . ?
C67 C68 1.36(5) . ?
C68 C69 1.36(5) . ?
C69 C70 1.38(4) . ?
C71 C72 1.42(3) . ?
C72 C73 1.36(4) . ?
C73 C74 1.41(4) . ?
C74 C75 1.36(4) . ?
C76 C81 1.39(4) . ?
C76 C77 1.39(4) . ?
C77 C78 1.40(4) . ?
C78 C79 1.39(5) . ?
C79 C80 1.37(5) . ?
C80 C81 1.38(4) . ?
C82 C83 1.43(4) . ?
C83 C84 1.38(4) . ?
C84 C85 1.39(4) . ?
C85 C86 1.37(4) . ?
C87 C88 1.39(4) . ?
C87 C92 1.41(3) . ?
C88 C89 1.40(4) . ?
C89 C90 1.39(5) . ?
C90 C91 1.33(5) . ?
C91 C92 1.39(4) . ?
C1S Cl2 1.5536 . ?
C1S Cl1 1.7033 1_645 ?
Cl1 C1S 1.7033 1_465 ?
C2S Cl4 1.4030 . ?
C2S Cl3 1.67(3) 2_665 ?
Cl3 C2S 1.67(3) 2_665 ?
O1S C3S 1.2824 . ?
O2S C4S 1.3111 . ?

loop_
_geom_torsion_atom_site_label_1
_geom_torsion_atom_site_label_2
_geom_torsion_atom_site_label_3
_geom_torsion_atom_site_label_4
_geom_torsion
_geom_torsion_site_symmetry_1
_geom_torsion_site_symmetry_2
_geom_torsion_site_symmetry_3
_geom_torsion_site_symmetry_4
_geom_torsion_publ_flag
C1 Ru1 Ru2 C2 -156(9) . . . . ?
N3 Ru1 Ru2 C2 68(7) . . . . ?
N5 Ru1 Ru2 C2 -23(7) . . . . ?
N7 Ru1 Ru2 C2 -115(7) . . . . ?
N9 Ru1 Ru2 C2 157(7) . . . . ?
C1 Ru1 Ru2 N8 -20(7) . . . . ?
N3 Ru1 Ru2 N8 -156.1(9) . . . . ?
N5 Ru1 Ru2 N8 112.6(9) . . . . ?
N7 Ru1 Ru2 N8 20.8(9) . . . . ?
N9 Ru1 Ru2 N8 -67.0(8) . . . . ?
C1 Ru1 Ru2 N10 71(7) . . . . ?
N3 Ru1 Ru2 N10 -65.4(9) . . . . ?
N5 Ru1 Ru2 N10 -156.7(9) . . . . ?
N7 Ru1 Ru2 N10 111.5(9) . . . . ?
N9 Ru1 Ru2 N10 23.7(9) . . . . ?
C1 Ru1 Ru2 N6 -108(7) . . . . ?
N3 Ru1 Ru2 N6 116.1(9) . . . . ?
N5 Ru1 Ru2 N6 24.8(9) . . . . ?
N7 Ru1 Ru2 N6 -67.1(9) . . . . ?
N9 Ru1 Ru2 N6 -154.9(9) . . . . ?
C1 Ru1 Ru2 N4 159(7) . . . . ?
N3 Ru1 Ru2 N4 22.5(9) . . . . ?
N5 Ru1 Ru2 N4 -68.8(9) . . . . ?
N7 Ru1 Ru2 N4 -160.6(9) . . . . ?
N9 Ru1 Ru2 N4 111.6(9) . . . . ?
C1 Ru1 N3 C3 160(2) . . . . ?
N5 Ru1 N3 C3 62(2) . . . . ?
N7 Ru1 N3 C3 -51(8) . . . . ?
N9 Ru1 N3 C3 -109(2) . . . . ?
Ru2 Ru1 N3 C3 -25.1(19) . . . . ?
C1 Ru1 N3 C8 -23(2) . . . . ?
N5 Ru1 N3 C8 -120(2) . . . . ?
N7 Ru1 N3 C8 127(7) . . . . ?
N9 Ru1 N3 C8 69(2) . . . . ?
Ru2 Ru1 N3 C8 152(2) . . . . ?
C2 Ru2 N4 C7 -13(2) . . . . ?
N8 Ru2 N4 C7 172(6) . . . . ?
N10 Ru2 N4 C7 -109(2) . . . . ?
N6 Ru2 N4 C7 76(2) . . . . ?
Ru1 Ru2 N4 C7 161(2) . . . . ?
C2 Ru2 N4 C3 158(2) . . . . ?
N8 Ru2 N4 C3 -16(8) . . . . ?
N10 Ru2 N4 C3 62(2) . . . . ?
N6 Ru2 N4 C3 -112(2) . . . . ?
Ru1 Ru2 N4 C3 -27.9(18) . . . . ?
C1 Ru1 N5 C13 143(2) . . . . ?
N3 Ru1 N5 C13 -121(2) . . . . ?
N7 Ru1 N5 C13 53(2) . . . . ?
N9 Ru1 N5 C13 -29(7) . . . . ?
Ru2 Ru1 N5 C13 -31(2) . . . . ?
C1 Ru1 N5 C22 -39(2) . . . . ?
N3 Ru1 N5 C22 56(2) . . . . ?
N7 Ru1 N5 C22 -130(2) . . . . ?
N9 Ru1 N5 C22 148(5) . . . . ?
Ru2 Ru1 N5 C22 146(2) . . . . ?
C2 Ru2 N6 C13 146(2) . . . . ?
N8 Ru2 N6 C13 -117(2) . . . . ?
N10 Ru2 N6 C13 -41(9) . . . . ?
N4 Ru2 N6 C13 56(2) . . . . ?
Ru1 Ru2 N6 C13 -27.5(19) . . . . ?
C2 Ru2 N6 C25 -33(2) . . . . ?
N8 Ru2 N6 C25 63(2) . . . . ?
N10 Ru2 N6 C25 139(8) . . . . ?
N4 Ru2 N6 C25 -124(2) . . . . ?
Ru1 Ru2 N6 C25 153(2) . . . . ?
C1 Ru1 N7 C12 149(2) . . . . ?
N3 Ru1 N7 C12 0(9) . . . . ?
N5 Ru1 N7 C12 -113(2) . . . . ?
N9 Ru1 N7 C12 58(2) . . . . ?
Ru2 Ru1 N7 C12 -26(2) . . . . ?
C1 Ru1 N7 C18 -24(2) . . . . ?
N3 Ru1 N7 C18 -173(7) . . . . ?
N5 Ru1 N7 C18 74(2) . . . . ?
N9 Ru1 N7 C18 -115(2) . . . . ?
Ru2 Ru1 N7 C18 161(2) . . . . ?
C2 Ru2 N8 C19 -26(2) . . . . ?
N10 Ru2 N8 C19 70(2) . . . . ?
N6 Ru2 N8 C19 -116(2) . . . . ?
N4 Ru2 N8 C19 148(7) . . . . ?
Ru1 Ru2 N8 C19 160(2) . . . . ?
C2 Ru2 N8 C12 151(2) . . . . ?
N10 Ru2 N8 C12 -113(2) . . . . ?
N6 Ru2 N8 C12 61(2) . . . . ?
N4 Ru2 N8 C12 -35(8) . . . . ?
Ru1 Ru2 N8 C12 -23.6(19) . . . . ?
C1 Ru1 N9 C15 156(2) . . . . ?
N3 Ru1 N9 C15 60(2) . . . . ?
N5 Ru1 N9 C15 -32(7) . . . . ?
N7 Ru1 N9 C15 -114(2) . . . . ?
Ru2 Ru1 N9 C15 -29.8(19) . . . . ?
C1 Ru1 N9 C41 -29(2) . . . . ?
N3 Ru1 N9 C41 -125(2) . . . . ?
N5 Ru1 N9 C41 144(5) . . . . ?
N7 Ru1 N9 C41 62(2) . . . . ?
Ru2 Ru1 N9 C41 146(2) . . . . ?
C2 Ru2 N10 C40 -18(2) . . . . ?
N8 Ru2 N10 C40 -115(2) . . . . ?
N6 Ru2 N10 C40 170(8) . . . . ?
N4 Ru2 N10 C40 72(2) . . . . ?
Ru1 Ru2 N10 C40 156(2) . . . . ?
C2 Ru2 N10 C15 160(2) . . . . ?
N8 Ru2 N10 C15 63.3(19) . . . . ?
N6 Ru2 N10 C15 -12(9) . . . . ?
N4 Ru2 N10 C15 -110.1(19) . . . . ?
Ru1 Ru2 N10 C15 -26.3(18) . . . . ?
N3 Ru1 C1 N1 -86(49) . . . . ?
N5 Ru1 C1 N1 6(49) . . . . ?
N7 Ru1 C1 N1 98(49) . . . . ?
N9 Ru1 C1 N1 -175(49) . . . . ?
Ru2 Ru1 C1 N1 138(46) . . . . ?
N8 Ru2 C2 N2 86(100) . . . . ?
N10 Ru2 C2 N2 -6(100) . . . . ?
N6 Ru2 C2 N2 173(100) . . . . ?
N4 Ru2 C2 N2 -94(100) . . . . ?
Ru1 Ru2 C2 N2 -139(100) . . . . ?
C8 N3 C3 N4 -168(2) . . . . ?
Ru1 N3 C3 N4 10(3) . . . . ?
C8 N3 C3 C4 16(4) . . . . ?
Ru1 N3 C3 C4 -166(2) . . . . ?
C7 N4 C3 N3 -171(2) . . . . ?
Ru2 N4 C3 N3 17(3) . . . . ?
C7 N4 C3 C4 5(4) . . . . ?
Ru2 N4 C3 C4 -167(2) . . . . ?
N3 C3 C4 C5 172(3) . . . . ?
N4 C3 C4 C5 -4(4) . . . . ?
C3 C4 C5 C6 0(5) . . . . ?
C4 C5 C6 C7 2(5) . . . . ?
C3 N4 C7 C6 -3(4) . . . . ?
Ru2 N4 C7 C6 168(3) . . . . ?
C5 C6 C7 N4 0(5) . . . . ?
C3 N3 C8 C28 72(4) . . . . ?
Ru1 N3 C8 C28 -105(3) . . . . ?
C3 N3 C8 C9 -109(3) . . . . ?
Ru1 N3 C8 C9 73(3) . . . . ?
C28 C8 C9 C10 1(5) . . . . ?
N3 C8 C9 C10 -178(3) . . . . ?
C8 C9 C10 C11 -1(5) . . . . ?
C9 C10 C11 C35 1(6) . . . . ?
C18 N7 C12 N8 -171(2) . . . . ?
Ru1 N7 C12 N8 15(3) . . . . ?
C18 N7 C12 C14 11(4) . . . . ?
Ru1 N7 C12 C14 -162(2) . . . . ?
C19 N8 C12 N7 -173(2) . . . . ?
Ru2 N8 C12 N7 10(3) . . . . ?
C19 N8 C12 C14 5(4) . . . . ?
Ru2 N8 C12 C14 -172.3(19) . . . . ?
C22 N5 C13 N6 -159(2) . . . . ?
Ru1 N5 C13 N6 18(3) . . . . ?
C22 N5 C13 C21 26(4) . . . . ?
Ru1 N5 C13 C21 -156(2) . . . . ?
C25 N6 C13 N5 -169(3) . . . . ?
Ru2 N6 C13 N5 12(3) . . . . ?
C25 N6 C13 C21 6(4) . . . . ?
Ru2 N6 C13 C21 -174(2) . . . . ?
N7 C12 C14 C36 174(3) . . . . ?
N8 C12 C14 C36 -3(4) . . . . ?
C41 N9 C15 N10 -158(2) . . . . ?
Ru1 N9 C15 N10 18(3) . . . . ?
C41 N9 C15 C17 25(4) . . . . ?
Ru1 N9 C15 C17 -160(2) . . . . ?
C40 N10 C15 N9 -172(2) . . . . ?
Ru2 N10 C15 N9 10(3) . . . . ?
C40 N10 C15 C17 6(4) . . . . ?
Ru2 N10 C15 C17 -172.1(19) . . . . ?
N9 C15 C17 C29 171(3) . . . . ?
N10 C15 C17 C29 -6(4) . . . . ?
C12 N7 C18 C23 90(3) . . . . ?
Ru1 N7 C18 C23 -97(3) . . . . ?
C12 N7 C18 C30 -90(3) . . . . ?
Ru1 N7 C18 C30 83(3) . . . . ?
C12 N8 C19 C33 -3(5) . . . . ?
Ru2 N8 C19 C33 174(3) . . . . ?
N5 C13 C21 C31 169(3) . . . . ?
N6 C13 C21 C31 -5(5) . . . . ?
C34 C20 C22 C38 -1(5) . . . . ?
C34 C20 C22 N5 179(3) . . . . ?
C13 N5 C22 C38 -106(3) . . . . ?
Ru1 N5 C22 C38 77(3) . . . . ?
C13 N5 C22 C20 75(3) . . . . ?
Ru1 N5 C22 C20 -103(3) . . . . ?
C30 C18 C23 C27 3(4) . . . . ?
N7 C18 C23 C27 -177(3) . . . . ?
C13 N6 C25 C26 -3(5) . . . . ?
Ru2 N6 C25 C26 176(3) . . . . ?
N6 C25 C26 C31 0(5) . . . . ?
C32 C16 C27 C23 -1(5) . . . . ?
C18 C23 C27 C16 -1(5) . . . . ?
C9 C8 C28 C35 0(5) . . . . ?
N3 C8 C28 C35 178(3) . . . . ?
C15 C17 C29 C39 4(5) . . . . ?
C23 C18 C30 C32 -3(4) . . . . ?
N7 C18 C30 C32 177(3) . . . . ?
C13 C21 C31 C26 1(5) . . . . ?
C25 C26 C31 C21 1(6) . . . . ?
C18 C30 C32 C16 0(5) . . . . ?
C27 C16 C32 C30 2(5) . . . . ?
N8 C19 C33 C36 0(5) . . . . ?
C37 C24 C34 C20 0(6) . . . . ?
C22 C20 C34 C24 2(5) . . . . ?
C10 C11 C35 C28 0(6) . . . . ?
C8 C28 C35 C11 0(5) . . . . ?
C12 C14 C36 C33 0(5) . . . . ?
C19 C33 C36 C14 2(5) . . . . ?
C34 C24 C37 C38 -2(6) . . . . ?
C20 C22 C38 C37 -2(5) . . . . ?
N5 C22 C38 C37 179(3) . . . . ?
C24 C37 C38 C22 3(6) . . . . ?
C17 C29 C39 C40 -1(5) . . . . ?
C15 N10 C40 C39 -3(4) . . . . ?
Ru2 N10 C40 C39 175(2) . . . . ?
C29 C39 C40 N10 1(5) . . . . ?
C15 N9 C41 C46 68(3) . . . . ?
Ru1 N9 C41 C46 -107(3) . . . . ?
C15 N9 C41 C42 -112(3) . . . . ?
Ru1 N9 C41 C42 72(3) . . . . ?
C46 C41 C42 C43 3(4) . . . . ?
N9 C41 C42 C43 -177(3) . . . . ?
C41 C42 C43 C44 -2(5) . . . . ?
C42 C43 C44 C45 -1(6) . . . . ?
C43 C44 C45 C46 2(6) . . . . ?
C44 C45 C46 C41 -1(5) . . . . ?
C42 C41 C46 C45 -2(5) . . . . ?
N9 C41 C46 C45 178(3) . . . . ?
N13 Ru3 Ru4 C48 -68(7) . . . . ?
C47 Ru3 Ru4 C48 155(10) . . . . ?
N19 Ru3 Ru4 C48 23(7) . . . . ?
N17 Ru3 Ru4 C48 115(7) . . . . ?
N15 Ru3 Ru4 C48 -157(7) . . . . ?
N13 Ru3 Ru4 N18 155.9(9) . . . . ?
C47 Ru3 Ru4 N18 19(7) . . . . ?
N19 Ru3 Ru4 N18 -112.8(9) . . . . ?
N17 Ru3 Ru4 N18 -20.5(9) . . . . ?
N15 Ru3 Ru4 N18 67.0(9) . . . . ?
N13 Ru3 Ru4 N16 65.4(9) . . . . ?
C47 Ru3 Ru4 N16 -71(7) . . . . ?
N19 Ru3 Ru4 N16 156.6(9) . . . . ?
N17 Ru3 Ru4 N16 -111.0(9) . . . . ?
N15 Ru3 Ru4 N16 -23.6(9) . . . . ?
N13 Ru3 Ru4 N20 -116.1(9) . . . . ?
C47 Ru3 Ru4 N20 107(7) . . . . ?
N19 Ru3 Ru4 N20 -24.8(8) . . . . ?
N17 Ru3 Ru4 N20 67.5(8) . . . . ?
N15 Ru3 Ru4 N20 155.0(8) . . . . ?
N13 Ru3 Ru4 N14 -22.6(9) . . . . ?
C47 Ru3 Ru4 N14 -159(7) . . . . ?
N19 Ru3 Ru4 N14 68.6(9) . . . . ?
N17 Ru3 Ru4 N14 161.0(9) . . . . ?
N15 Ru3 Ru4 N14 -111.6(9) . . . . ?
C47 Ru3 N13 C49 -159(2) . . . . ?
N19 Ru3 N13 C49 -62(2) . . . . ?
N17 Ru3 N13 C49 57(8) . . . . ?
N15 Ru3 N13 C49 110(2) . . . . ?
Ru4 Ru3 N13 C49 26(2) . . . . ?
C47 Ru3 N13 C54 23(2) . . . . ?
N19 Ru3 N13 C54 120(2) . . . . ?
N17 Ru3 N13 C54 -122(7) . . . . ?
N15 Ru3 N13 C54 -69(2) . . . . ?
Ru4 Ru3 N13 C54 -152(2) . . . . ?
C48 Ru4 N14 C53 14(2) . . . . ?
N18 Ru4 N14 C53 -173(7) . . . . ?
N16 Ru4 N14 C53 110(2) . . . . ?
N20 Ru4 N14 C53 -76(2) . . . . ?
Ru3 Ru4 N14 C53 -160(2) . . . . ?
C48 Ru4 N14 C49 -158(2) . . . . ?
N18 Ru4 N14 C49 15(9) . . . . ?
N16 Ru4 N14 C49 -62(2) . . . . ?
N20 Ru4 N14 C49 112(2) . . . . ?
Ru3 Ru4 N14 C49 27(2) . . . . ?
N13 Ru3 N15 C60 -60(2) . . . . ?
C47 Ru3 N15 C60 -156(2) . . . . ?
N19 Ru3 N15 C60 31(7) . . . . ?
N17 Ru3 N15 C60 114(2) . . . . ?
Ru4 Ru3 N15 C60 29(2) . . . . ?
N13 Ru3 N15 C65 124(2) . . . . ?
C47 Ru3 N15 C65 28(2) . . . . ?
N19 Ru3 N15 C65 -145(5) . . . . ?
N17 Ru3 N15 C65 -62(2) . . . . ?
Ru4 Ru3 N15 C65 -147(2) . . . . ?
C48 Ru4 N16 C64 18(2) . . . . ?
N18 Ru4 N16 C64 114(2) . . . . ?
N20 Ru4 N16 C64 -170(7) . . . . ?
N14 Ru4 N16 C64 -72(2) . . . . ?
Ru3 Ru4 N16 C64 -156(2) . . . . ?
C48 Ru4 N16 C60 -159(2) . . . . ?
N18 Ru4 N16 C60 -63.1(19) . . . . ?
N20 Ru4 N16 C60 13(9) . . . . ?
N14 Ru4 N16 C60 110.4(19) . . . . ?
Ru3 Ru4 N16 C60 26.5(18) . . . . ?
N13 Ru3 N17 C71 -5(9) . . . . ?
C47 Ru3 N17 C71 -150(2) . . . . ?
N19 Ru3 N17 C71 113(2) . . . . ?
N15 Ru3 N17 C71 -58(2) . . . . ?
Ru4 Ru3 N17 C71 26(2) . . . . ?
N13 Ru3 N17 C76 169(7) . . . . ?
C47 Ru3 N17 C76 25(2) . . . . ?
N19 Ru3 N17 C76 -73(2) . . . . ?
N15 Ru3 N17 C76 116(2) . . . . ?
Ru4 Ru3 N17 C76 -160(2) . . . . ?
C48 Ru4 N18 C75 27(3) . . . . ?
N16 Ru4 N18 C75 -69(2) . . . . ?
N20 Ru4 N18 C75 116(2) . . . . ?
N14 Ru4 N18 C75 -146(7) . . . . ?
Ru3 Ru4 N18 C75 -159(2) . . . . ?
C48 Ru4 N18 C71 -151(2) . . . . ?
N16 Ru4 N18 C71 113(2) . . . . ?
N20 Ru4 N18 C71 -62(2) . . . . ?
N14 Ru4 N18 C71 35(9) . . . . ?
Ru3 Ru4 N18 C71 23.0(19) . . . . ?
N13 Ru3 N19 C82 121(2) . . . . ?
C47 Ru3 N19 C82 -143(2) . . . . ?
N17 Ru3 N19 C82 -53(2) . . . . ?
N15 Ru3 N19 C82 30(7) . . . . ?
Ru4 Ru3 N19 C82 31.5(19) . . . . ?
N13 Ru3 N19 C87 -56(2) . . . . ?
C47 Ru3 N19 C87 40(2) . . . . ?
N17 Ru3 N19 C87 130(2) . . . . ?
N15 Ru3 N19 C87 -147(5) . . . . ?
Ru4 Ru3 N19 C87 -146(2) . . . . ?
C48 Ru4 N20 C82 -147(2) . . . . ?
N18 Ru4 N20 C82 117.1(19) . . . . ?
N16 Ru4 N20 C82 41(9) . . . . ?
N14 Ru4 N20 C82 -56.3(19) . . . . ?
Ru3 Ru4 N20 C82 27.2(18) . . . . ?
C48 Ru4 N20 C86 33(2) . . . . ?
N18 Ru4 N20 C86 -64(2) . . . . ?
N16 Ru4 N20 C86 -139(7) . . . . ?
N14 Ru4 N20 C86 123(2) . . . . ?
Ru3 Ru4 N20 C86 -153(2) . . . . ?
N13 Ru3 C47 N11 82(53) . . . . ?
N19 Ru3 C47 N11 -9(53) . . . . ?
N17 Ru3 C47 N11 -102(53) . . . . ?
N15 Ru3 C47 N11 172(53) . . . . ?
Ru4 Ru3 C47 N11 -141(49) . . . . ?
N18 Ru4 C48 N12 -19(100) . . . . ?
N16 Ru4 C48 N12 73(100) . . . . ?
N20 Ru4 C48 N12 -107(100) . . . . ?
N14 Ru4 C48 N12 161(100) . . . . ?
Ru3 Ru4 C48 N12 -154(100) . . . . ?
C53 N14 C49 N13 172(2) . . . . ?
Ru4 N14 C49 N13 -16(3) . . . . ?
C53 N14 C49 C50 -6(4) . . . . ?
Ru4 N14 C49 C50 166(2) . . . . ?
C54 N13 C49 N14 167(3) . . . . ?
Ru3 N13 C49 N14 -11(3) . . . . ?
C54 N13 C49 C50 -15(4) . . . . ?
Ru3 N13 C49 C50 166(2) . . . . ?
N14 C49 C50 C51 4(5) . . . . ?
N13 C49 C50 C51 -174(3) . . . . ?
C49 C50 C51 C52 1(5) . . . . ?
C50 C51 C52 C53 -4(5) . . . . ?
C49 N14 C53 C52 4(4) . . . . ?
Ru4 N14 C53 C52 -169(3) . . . . ?
C51 C52 C53 N14 1(5) . . . . ?
C49 N13 C54 C59 -73(4) . . . . ?
Ru3 N13 C54 C59 106(3) . . . . ?
C49 N13 C54 C55 110(3) . . . . ?
Ru3 N13 C54 C55 -72(3) . . . . ?
C59 C54 C55 C56 0(5) . . . . ?
N13 C54 C55 C56 178(3) . . . . ?
C54 C55 C56 C57 -1(5) . . . . ?
C55 C56 C57 C58 1(6) . . . . ?
C56 C57 C58 C59 0(5) . . . . ?
C55 C54 C59 C58 1(5) . . . . ?
N13 C54 C59 C58 -177(3) . . . . ?
C57 C58 C59 C54 -1(5) . . . . ?
C65 N15 C60 N16 159(2) . . . . ?
Ru3 N15 C60 N16 -17(3) . . . . ?
C65 N15 C60 C61 -24(4) . . . . ?
Ru3 N15 C60 C61 160(2) . . . . ?
C64 N16 C60 N15 172(3) . . . . ?
Ru4 N16 C60 N15 -11(3) . . . . ?
C64 N16 C60 C61 -6(4) . . . . ?
Ru4 N16 C60 C61 171(2) . . . . ?
N15 C60 C61 C62 -171(3) . . . . ?
N16 C60 C61 C62 6(4) . . . . ?
C60 C61 C62 C63 -3(5) . . . . ?
C61 C62 C63 C64 -1(5) . . . . ?
C60 N16 C64 C63 2(4) . . . . ?
Ru4 N16 C64 C63 -175(2) . . . . ?
C62 C63 C64 N16 1(5) . . . . ?
C60 N15 C65 C66 112(3) . . . . ?
Ru3 N15 C65 C66 -72(3) . . . . ?
C60 N15 C65 C70 -68(4) . . . . ?
Ru3 N15 C65 C70 109(3) . . . . ?
C70 C65 C66 C67 -4(5) . . . . ?
N15 C65 C66 C67 176(3) . . . . ?
C65 C66 C67 C68 3(6) . . . . ?
C66 C67 C68 C69 0(6) . . . . ?
C67 C68 C69 C70 -1(6) . . . . ?
C68 C69 C70 C65 -1(6) . . . . ?
C66 C65 C70 C69 3(5) . . . . ?
N15 C65 C70 C69 -177(3) . . . . ?
C76 N17 C71 N18 170(2) . . . . ?
Ru3 N17 C71 N18 -15(3) . . . . ?
C76 N17 C71 C72 -12(4) . . . . ?
Ru3 N17 C71 C72 163(2) . . . . ?
C75 N18 C71 N17 172(2) . . . . ?
Ru4 N18 C71 N17 -10(3) . . . . ?
C75 N18 C71 C72 -6(4) . . . . ?
Ru4 N18 C71 C72 172(2) . . . . ?
N17 C71 C72 C73 -174(3) . . . . ?
N18 C71 C72 C73 4(4) . . . . ?
C71 C72 C73 C74 0(5) . . . . ?
C72 C73 C74 C75 -1(5) . . . . ?
C73 C74 C75 N18 -1(5) . . . . ?
C71 N18 C75 C74 5(5) . . . . ?
Ru4 N18 C75 C74 -173(3) . . . . ?
C71 N17 C76 C81 -89(3) . . . . ?
Ru3 N17 C76 C81 97(3) . . . . ?
C71 N17 C76 C77 90(3) . . . . ?
Ru3 N17 C76 C77 -85(3) . . . . ?
C81 C76 C77 C78 2(4) . . . . ?
N17 C76 C77 C78 -177(3) . . . . ?
C76 C77 C78 C79 -1(5) . . . . ?
C77 C78 C79 C80 -1(5) . . . . ?
C78 C79 C80 C81 1(5) . . . . ?
C79 C80 C81 C76 1(5) . . . . ?
C77 C76 C81 C80 -2(4) . . . . ?
N17 C76 C81 C80 177(3) . . . . ?
C87 N19 C82 N20 159(2) . . . . ?
Ru3 N19 C82 N20 -18(3) . . . . ?
C87 N19 C82 C83 -26(4) . . . . ?
Ru3 N19 C82 C83 157(2) . . . . ?
C86 N20 C82 N19 169(2) . . . . ?
Ru4 N20 C82 N19 -11(3) . . . . ?
C86 N20 C82 C83 -6(4) . . . . ?
Ru4 N20 C82 C83 173(2) . . . . ?
N19 C82 C83 C84 -170(3) . . . . ?
N20 C82 C83 C84 5(4) . . . . ?
C82 C83 C84 C85 -1(5) . . . . ?
C83 C84 C85 C86 -2(5) . . . . ?
C84 C85 C86 N20 2(5) . . . . ?
C82 N20 C86 C85 3(4) . . . . ?
Ru4 N20 C86 C85 -177(2) . . . . ?
C82 N19 C87 C88 105(3) . . . . ?
Ru3 N19 C87 C88 -78(3) . . . . ?
C82 N19 C87 C92 -72(3) . . . . ?
Ru3 N19 C87 C92 105(2) . . . . ?
C92 C87 C88 C89 -2(5) . . . . ?
N19 C87 C88 C89 -179(3) . . . . ?
C87 C88 C89 C90 -2(6) . . . . ?
C88 C89 C90 C91 2(6) . . . . ?
C89 C90 C91 C92 1(6) . . . . ?
C90 C91 C92 C87 -5(5) . . . . ?
C88 C87 C92 C91 5(4) . . . . ?
N19 C87 C92 C91 -178(2) . . . . ?
